data_7702213
loop_
_publ_author_name
'Dammann, Wiebke'
'Buban, Tabea'
'Schiller, Carl'
'Burger, Peter'

_publ_section_title
;
 Dinuclear tethered pyridine, diimine complexes.
;
_journal_issue 35
_journal_name_full 'Dalton transactions (Cambridge, England : 2003)'
_journal_page_first 12105
_journal_page_last 12117
_journal_paper_doi 10.1039/c8dt02347f
_journal_volume 47
_journal_year 2018
_chemical_formula_moiety 'C40 H50 Cl4 N6 Zn2, C4 H8 O'
_chemical_formula_sum 'C44 H58 Cl4 N6 O Zn2'
_chemical_formula_weight 959.50
_space_group_crystal_system monoclinic
_space_group_IT_number 14
_space_group_name_Hall '-P 2ybc'
_space_group_name_H-M_alt 'P 1 21/c 1'
_atom_sites_solution_hydrogens geom
_audit_creation_date 2018-07-16
_audit_creation_method
;
Olex2 1.2
(compiled 2018.05.29 svn.r3508 for OlexSys, GUI svn.r5506)
;
_audit_update_record
;
2018-07-18 deposited with the CCDC.
2018-07-23 downloaded from the CCDC.
;
_cell_angle_alpha 90
_cell_angle_beta 91.6246(14)
_cell_angle_gamma 90
_cell_formula_units_Z 4
_cell_length_a 10.1202(11)
_cell_length_b 13.9999(15)
_cell_length_c 31.600(3)
_cell_measurement_reflns_used 9808
_cell_measurement_temperature 100(2)
_cell_measurement_theta_max 28.75
_cell_measurement_theta_min 2.42
_cell_volume 4475.3(8)
_computing_molecular_graphics 'Olex2 (Dolomanov et al., 2009)'
_computing_publication_material 'Olex2 (Dolomanov et al., 2009)'
_computing_structure_refinement 'ShelXL (Sheldrick, 2015)'
_diffrn_ambient_temperature 100.0
_diffrn_measured_fraction_theta_full 0.998
_diffrn_measured_fraction_theta_max 0.996
_diffrn_measurement_device_type 'Bruker APEX-II CCD'
_diffrn_measurement_method '\f and \w scans'
_diffrn_radiation_type MoK\a
_diffrn_radiation_wavelength 0.71073
_diffrn_reflns_av_R_equivalents 0.0228
_diffrn_reflns_av_unetI/netI 0.0144
_diffrn_reflns_Laue_measured_fraction_full 0.998
_diffrn_reflns_Laue_measured_fraction_max 0.996
_diffrn_reflns_limit_h_max 13
_diffrn_reflns_limit_h_min -12
_diffrn_reflns_limit_k_max 18
_diffrn_reflns_limit_k_min -18
_diffrn_reflns_limit_l_max 41
_diffrn_reflns_limit_l_min -41
_diffrn_reflns_number 66780
_diffrn_reflns_point_group_measured_fraction_full 0.998
_diffrn_reflns_point_group_measured_fraction_max 0.996
_diffrn_reflns_theta_full 25.242
_diffrn_reflns_theta_max 27.500
_diffrn_reflns_theta_min 1.289
_diffrn_standards_number 0
_exptl_absorpt_coefficient_mu 1.352
_exptl_absorpt_correction_type none
_exptl_crystal_colour yellow
_exptl_crystal_colour_primary yellow
_exptl_crystal_density_diffrn 1.424
_exptl_crystal_description bar
_exptl_crystal_F_000 2000
_exptl_crystal_size_max 0.1
_exptl_crystal_size_mid 0.05
_exptl_crystal_size_min 0.05
_refine_diff_density_max 1.202
_refine_diff_density_min -0.971
_refine_diff_density_rms 0.065
_refine_ls_extinction_method none
_refine_ls_goodness_of_fit_ref 1.050
_refine_ls_hydrogen_treatment constr
_refine_ls_matrix_type full
_refine_ls_number_parameters 580
_refine_ls_number_reflns 10236
_refine_ls_number_restraints 0
_refine_ls_restrained_S_all 1.050
_refine_ls_R_factor_all 0.0353
_refine_ls_R_factor_gt 0.0309
_refine_ls_shift/su_max 0.001
_refine_ls_shift/su_mean 0.000
_refine_ls_structure_factor_coef Fsqd
_refine_ls_weighting_details 'w=1/[\s^2^(Fo^2^)+(0.0277P)^2^+6.4090P] where P=(Fo^2^+2Fc^2^)/3'
_refine_ls_weighting_scheme calc
_refine_ls_wR_factor_gt 0.0729
_refine_ls_wR_factor_ref 0.0755
_reflns_Friedel_coverage 0.000
_reflns_number_gt 9233
_reflns_number_total 10236
_reflns_threshold_expression 'I > 2\s(I)'
_cod_data_source_file c8dt02347f2.cif
_cod_data_source_block compound_12zncl2
_cod_database_code 7702213
_shelx_shelxl_version_number 2014/7
_shelx_space_group_comment
;
The symmetry employed for this shelxl refinement is uniquely defined
by the following loop, which should always be used as a source of
symmetry information in preference to the above space-group names.
They are only intended as comments.
;
_shelx_estimated_absorpt_t_max 0.935
_shelx_estimated_absorpt_t_min 0.877
_olex2_refinement_description
;
1. Fixed Uiso
 At 1.2 times of:
  All C(H) groups, All C(H,H) groups
 At 1.5 times of:
  All C(H,H,H) groups
2. Uiso/Uaniso restraints and constraints
Uanis(C14B) = Uanis(C14)
Uanis(C15B) = Uanis(C16)
Uanis(C1S) = Uanis(C1T)
Uanis(C2S) = Uanis(C2T)
Uanis(C3S) = Uanis(C3T)
Uanis(C4S) = Uanis(C4T)
Uanis(O1S) = Uanis(O1T)
Uanis(C12) = Uanis(C13B)
Uanis(N2B) = Uanis(N2AD)
3. Same fragment restrains
{O1S, C1S, C2S, C3S, C4S} sigma for 1-2: 0.02, 1-3: 0.04
as
{O1S, C1S, C2S, C3S, C4S}
4. Others
 Sof(O1T)=Sof(C1T)=Sof(H1TA)=Sof(H1TB)=Sof(C2T)=Sof(H2TA)=Sof(H2TB)=Sof(C3T)=
 Sof(H3TA)=Sof(H3TB)=Sof(C4T)=Sof(H4TA)=Sof(H4TB)=1-FVAR(1)
 Sof(O1S)=Sof(C1S)=Sof(H1SA)=Sof(H1SB)=Sof(C2S)=Sof(H2SA)=Sof(H2SB)=Sof(C3S)=
 Sof(H3SA)=Sof(H3SB)=Sof(C4S)=Sof(H4SA)=Sof(H4SB)=FVAR(1)
 Sof(N2AD)=Sof(C11)=Sof(H11E)=Sof(H11F)=Sof(C12)=Sof(H12G)=Sof(H12H)=Sof(C13)=
 Sof(H13E)=Sof(H13F)=Sof(C14)=Sof(H14E)=Sof(H14F)=Sof(C15)=Sof(H15G)=Sof(H15H)=
 Sof(H15I)=Sof(C16)=Sof(H16A)=Sof(H16B)=Sof(H16C)=1-FVAR(2)
 Sof(N2B)=Sof(C13A)=Sof(H13A)=Sof(H13B)=Sof(C13B)=Sof(H13C)=Sof(H13D)=
 Sof(C14A)=Sof(H14A)=Sof(H14B)=Sof(C14B)=Sof(H14C)=Sof(H14D)=Sof(C15A)=
 Sof(H15A)=Sof(H15B)=Sof(H15C)=Sof(C15B)=Sof(H15D)=Sof(H15E)=Sof(H15F)=FVAR(2)
5.a Secondary CH2 refined with riding coordinates:
 C10A(H10A,H10B), C10B(H10C,H10D), C11A(H11A,H11B), C11B(H11C,H11D), C13A(H13A,
 H13B), C11(H11E,H11F), C13B(H13C,H13D), C12(H12G,H12H), C14A(H14A,H14B),
 C13(H13E,H13F), C14B(H14C,H14D), C14(H14E,H14F), C1S(H1SA,H1SB), C2S(H2SA,
 H2SB), C3S(H3SA,H3SB), C4S(H4SA,H4SB), C1T(H1TA,H1TB), C2T(H2TA,H2TB),
 C3T(H3TA,H3TB), C4T(H4TA,H4TB)
5.b Aromatic/amide H refined with riding coordinates:
 C2(H2), C3(H3), C4(H4), C4A(H4A), C4B(H4B), C5(H5), C6(H6), C6A(H6A),
 C6B(H6B), C7(H7)
5.c Idealised Me refined as rotating group:
 C1A(H1AA,H1AB,H1AC), C1B(H1BA,H1BB,H1BC), C9A(H9AA,H9AB,H9AC), C9B(H9BA,H9BB,
 H9BC), C12A(H12A,H12B,H12C), C12B(H12D,H12E,H12F), C15A(H15A,H15B,H15C),
 C15(H15G,H15H,H15I), C15B(H15D,H15E,H15F), C16(H16A,H16B,H16C)
;
_olex2_submission_special_instructions 'No special instructions were received'

loop_
_space_group_symop_operation_xyz
'x, y, z'
'-x, y+1/2, -z+1/2'
'-x, -y, -z'
'x, -y-1/2, z-1/2'

loop_
_atom_site_label
_atom_site_type_symbol
_atom_site_fract_x
_atom_site_fract_y
_atom_site_fract_z
_atom_site_U_iso_or_equiv
_atom_site_adp_type
_atom_site_occupancy
_atom_site_site_symmetry_order
_atom_site_calc_flag
_atom_site_refinement_flags_posn
_atom_site_refinement_flags_occupancy
_atom_site_disorder_assembly
_atom_site_disorder_group
Zn1A Zn 0.19060(2) 0.52575(2) 0.24542(2) 0.01548(6) Uani 1 1 d . . A 7
Zn1B Zn 0.52645(2) 0.55987(2) 0.09592(2) 0.01738(6) Uani 1 1 d . . . .
Cl1A Cl 0.34997(4) 0.60928(3) 0.27984(2) 0.01927(9) Uani 1 1 d . . A 7
Cl1B Cl 0.72897(5) 0.58551(4) 0.06927(2) 0.02688(11) Uani 1 1 d . . . .
Cl2A Cl -0.00836(5) 0.52849(3) 0.27749(2) 0.02279(10) Uani 1 1 d . . A 7
Cl2B Cl 0.45859(5) 0.65746(4) 0.14714(2) 0.02747(11) Uani 1 1 d . . . .
N1A N 0.16821(15) 0.43211(11) 0.19358(5) 0.0136(3) Uani 1 1 d . . A 7
N1B N 0.38813(15) 0.45852(11) 0.07466(5) 0.0141(3) Uani 1 1 d . . . .
N2A N 0.13847(15) 0.61896(12) 0.18656(5) 0.0184(3) Uani 1 1 d . . . .
N2AD N 0.4395(11) 0.6095(7) 0.0311(4) 0.0149(4) Uani 0.159(2) 1 d . P B 3
N2B N 0.39586(19) 0.63380(13) 0.04688(6) 0.0149(4) Uani 0.841(2) 1 d . P A 2
N3A N 0.26405(15) 0.38293(12) 0.26784(5) 0.0158(3) Uani 1 1 d . . A 7
N3B N 0.58069(15) 0.42593(11) 0.12892(5) 0.0160(3) Uani 1 1 d . . . .
C1 C -0.01749(17) 0.22907(12) 0.11073(6) 0.0131(3) Uani 1 1 d . . A 7
C1A C 0.0638(2) 0.61290(14) 0.11185(7) 0.0240(4) Uani 1 1 d . . A 7
H1AA H -0.0148 0.6530 0.1147 0.036 Uiso 1 1 calc GR . A 7
H1AB H 0.0444 0.5617 0.0914 0.036 Uiso 1 1 calc GR . A 7
H1AC H 0.1369 0.6519 0.1018 0.036 Uiso 1 1 calc GR . A 7
C1B C 0.1992(2) 0.61628(15) -0.00172(7) 0.0289(5) Uani 1 1 d . . A 7
H1BA H 0.1999 0.5748 -0.0267 0.043 Uiso 1 1 calc GR . A 7
H1BB H 0.2180 0.6822 -0.0101 0.043 Uiso 1 1 calc GR . A 7
H1BC H 0.1121 0.6134 0.0110 0.043 Uiso 1 1 calc GR . A 7
C2 C -0.10588(19) 0.17507(14) 0.13328(6) 0.0172(4) Uani 1 1 d . . A 7
H2 H -0.1121 0.1858 0.1628 0.021 Uiso 1 1 calc R . A 7
C2A C 0.10155(18) 0.57011(13) 0.15402(6) 0.0164(4) Uani 1 1 d . . A 7
C2B C 0.3030(2) 0.58325(14) 0.02999(7) 0.0226(4) Uani 1 1 d . . A 7
C3 C -0.18691(19) 0.10481(14) 0.11400(6) 0.0200(4) Uani 1 1 d . . A 7
H3 H -0.2469 0.0691 0.1303 0.024 Uiso 1 1 calc R . A 7
C3A C 0.10332(17) 0.46356(13) 0.15880(6) 0.0129(3) Uani 1 1 d . . A 7
C3B C 0.29385(18) 0.48271(13) 0.04615(6) 0.0148(3) Uani 1 1 d . . A 7
C4 C -0.17840(19) 0.08851(13) 0.07163(6) 0.0177(4) Uani 1 1 d . . A 7
H4 H -0.2338 0.0418 0.0584 0.021 Uiso 1 1 calc R . A 7
C4A C 0.04365(17) 0.40002(13) 0.13002(5) 0.0129(3) Uani 1 1 d . . A 7
H4A H -0.0048 0.4234 0.1060 0.015 Uiso 1 1 calc R . A 7
C4B C 0.19383(17) 0.41890(13) 0.03458(6) 0.0138(3) Uani 1 1 d . . A 7
H4B H 0.1276 0.4367 0.0142 0.017 Uiso 1 1 calc R . A 7
C5 C -0.07954(19) 0.11896(13) 0.00318(6) 0.0176(4) Uani 1 1 d . . A 7
H5 H -0.1353 0.0710 -0.0089 0.021 Uiso 1 1 calc R . A 7
C5A C 0.05593(17) 0.30185(13) 0.13693(5) 0.0128(3) Uani 1 1 d . . A 7
C5B C 0.19146(17) 0.32848(12) 0.05318(5) 0.0123(3) Uani 1 1 d . . A 7
C6 C 0.00676(19) 0.16572(14) -0.02179(6) 0.0201(4) Uani 1 1 d . . A 7
H6 H 0.0101 0.1514 -0.0511 0.024 Uiso 1 1 calc R . A 7
C6A C 0.12902(17) 0.27073(13) 0.17266(5) 0.0139(3) Uani 1 1 d . . A 7
H6A H 0.1424 0.2045 0.1777 0.017 Uiso 1 1 calc R . A 7
C6B C 0.29289(17) 0.30386(12) 0.08240(5) 0.0125(3) Uani 1 1 d . . A 7
H6B H 0.2953 0.2425 0.0952 0.015 Uiso 1 1 calc R . A 7
C7 C 0.09094(18) 0.23552(14) -0.00371(6) 0.0168(4) Uani 1 1 d . . A 7
H7 H 0.1508 0.2682 -0.0213 0.020 Uiso 1 1 calc R . A 7
C7A C 0.18181(17) 0.33838(13) 0.20071(5) 0.0133(3) Uani 1 1 d . . A 7
C7B C 0.38976(17) 0.37152(13) 0.09216(5) 0.0127(3) Uani 1 1 d . . A 7
C8 C 0.08909(17) 0.25791(12) 0.03891(5) 0.0126(3) Uani 1 1 d . . A 7
C8A C 0.25115(17) 0.31308(13) 0.24197(6) 0.0151(3) Uani 1 1 d . . A 7
C8B C 0.50528(17) 0.35400(13) 0.12220(6) 0.0145(3) Uani 1 1 d . . A 7
C9 C -0.00338(17) 0.21200(12) 0.06609(5) 0.0120(3) Uani 1 1 d . . A 7
C9A C 0.2937(2) 0.21147(14) 0.24869(6) 0.0208(4) Uani 1 1 d . . A 7
H9AA H 0.3443 0.2063 0.2755 0.031 Uiso 1 1 calc GR . A 7
H9AB H 0.3492 0.1914 0.2254 0.031 Uiso 1 1 calc GR . A 7
H9AC H 0.2156 0.1703 0.2496 0.031 Uiso 1 1 calc GR . A 7
C9B C 0.5193(2) 0.25511(14) 0.13993(7) 0.0232(4) Uani 1 1 d . . A 7
H9BA H 0.5370 0.2102 0.1170 0.035 Uiso 1 1 calc GR . A 7
H9BB H 0.4373 0.2368 0.1536 0.035 Uiso 1 1 calc GR . A 7
H9BC H 0.5927 0.2536 0.1608 0.035 Uiso 1 1 calc GR . A 7
C10 C -0.08789(17) 0.14035(12) 0.04692(6) 0.0137(3) Uani 1 1 d . . A 7
C10A C 0.32416(19) 0.36981(14) 0.31035(6) 0.0182(4) Uani 1 1 d . . A 7
H10A H 0.3664 0.4302 0.3199 0.022 Uiso 1 1 calc R . A 7
H10B H 0.3934 0.3200 0.3094 0.022 Uiso 1 1 calc R . A 7
C10B C 0.69813(18) 0.42194(15) 0.15711(6) 0.0212(4) Uani 1 1 d . . C 7
H10C H 0.7741 0.4512 0.1429 0.025 Uiso 1 1 calc R . C 7
H10D H 0.7204 0.3545 0.1634 0.025 Uiso 1 1 calc R . C 7
C11A C 0.2197(2) 0.34047(17) 0.34161(6) 0.0257(4) Uani 1 1 d . . A 7
H11A H 0.1855 0.2763 0.3340 0.031 Uiso 1 1 calc R . A 7
H11B H 0.1450 0.3860 0.3398 0.031 Uiso 1 1 calc R . A 7
C11B C 0.6735(2) 0.47490(17) 0.19831(8) 0.0346(6) Uani 1 1 d . . C 7
H11C H 0.7557 0.4746 0.2161 0.042 Uiso 1 1 calc R . C 7
H11D H 0.6511 0.5422 0.1918 0.042 Uiso 1 1 calc R . C 7
C12A C 0.2770(2) 0.33870(17) 0.38681(7) 0.0292(5) Uani 1 1 d . . A 7
H12A H 0.3495 0.2924 0.3888 0.044 Uiso 1 1 calc GR . A 7
H12B H 0.2078 0.3202 0.4063 0.044 Uiso 1 1 calc GR . A 7
H12C H 0.3103 0.4023 0.3944 0.044 Uiso 1 1 calc GR . A 7
C12B C 0.5624(3) 0.4309(2) 0.22330(8) 0.0477(8) Uani 1 1 d . . C 7
H12D H 0.4794 0.4349 0.2067 0.072 Uiso 1 1 calc GR . C 7
H12E H 0.5533 0.4658 0.2500 0.072 Uiso 1 1 calc GR . C 7
H12F H 0.5829 0.3638 0.2294 0.072 Uiso 1 1 calc GR . C 7
C13A C 0.1459(3) 0.72491(17) 0.17882(10) 0.0147(5) Uani 0.841(2) 1 d . P A 7
H13A H 0.0570 0.7485 0.1700 0.018 Uiso 0.841(2) 1 calc R P B 7
H13B H 0.2061 0.7370 0.1553 0.018 Uiso 0.841(2) 1 calc R P B 7
C11 C 0.1616(16) 0.7087(14) 0.1977(6) 0.031(4) Uani 0.159(2) 1 d . P A 8
H11E H 0.1497 0.7494 0.1722 0.038 Uiso 0.159(2) 1 calc R P B 8
H11F H 0.2552 0.7140 0.2073 0.038 Uiso 0.159(2) 1 calc R P B 8
C13B C 0.4129(2) 0.73513(17) 0.03690(7) 0.0181(4) Uani 0.841(2) 1 d . P A 2
H13C H 0.4534 0.7682 0.0617 0.022 Uiso 0.841(2) 1 calc R P B 2
H13D H 0.3253 0.7643 0.0308 0.022 Uiso 0.841(2) 1 calc R P B 2
C12 C 0.4807(12) 0.7004(9) 0.0123(4) 0.0181(4) Uani 0.159(2) 1 d . P B 3
H12G H 0.4524 0.7012 -0.0179 0.022 Uiso 0.159(2) 1 calc R P B 3
H12H H 0.5785 0.7040 0.0137 0.022 Uiso 0.159(2) 1 calc R P B 3
C14A C 0.1944(2) 0.78024(16) 0.21743(7) 0.0175(5) Uani 0.841(2) 1 d . P A 7
H14A H 0.2147 0.8466 0.2090 0.021 Uiso 0.841(2) 1 calc R P B 7
H14B H 0.2771 0.7508 0.2287 0.021 Uiso 0.841(2) 1 calc R P B 7
C13 C 0.0743(17) 0.7495(13) 0.2329(6) 0.037(4) Uani 0.159(2) 1 d . P A 8
H13E H -0.0085 0.7753 0.2199 0.044 Uiso 0.159(2) 1 calc R P B 8
H13F H 0.0506 0.6975 0.2525 0.044 Uiso 0.159(2) 1 calc R P B 8
C14B C 0.4999(3) 0.74863(18) -0.00113(9) 0.0249(5) Uani 0.841(2) 1 d . P A 2
H14C H 0.4537 0.7235 -0.0268 0.030 Uiso 0.841(2) 1 calc R P B 2
H14D H 0.5828 0.7119 0.0033 0.030 Uiso 0.841(2) 1 calc R P B 2
C14 C 0.4250(14) 0.7885(11) 0.0339(5) 0.0249(5) Uani 0.159(2) 1 d . P B 3
H14E H 0.4466 0.7859 0.0646 0.030 Uiso 0.159(2) 1 calc R P B 3
H14F H 0.3275 0.7893 0.0301 0.030 Uiso 0.159(2) 1 calc R P B 3
C15A C 0.0932(3) 0.7821(2) 0.25209(9) 0.0205(5) Uani 0.841(2) 1 d . P A 7
H15A H 0.0152 0.8182 0.2423 0.031 Uiso 0.841(2) 1 calc GR P B 7
H15B H 0.1320 0.8126 0.2774 0.031 Uiso 0.841(2) 1 calc GR P B 7
H15C H 0.0671 0.7165 0.2589 0.031 Uiso 0.841(2) 1 calc GR P B 7
C15 C 0.1444(19) 0.8263(15) 0.2570(5) 0.038(4) Uani 0.159(2) 1 d . P A 8
H15G H 0.2229 0.7997 0.2715 0.057 Uiso 0.159(2) 1 calc GR P B 8
H15H H 0.0852 0.8533 0.2779 0.057 Uiso 0.159(2) 1 calc GR P B 8
H15I H 0.1711 0.8766 0.2374 0.057 Uiso 0.159(2) 1 calc GR P B 8
C15B C 0.5332(3) 0.85424(19) -0.00777(10) 0.0333(6) Uani 0.841(2) 1 d . P A 2
H15D H 0.4512 0.8908 -0.0117 0.050 Uiso 0.841(2) 1 calc GR P B 2
H15E H 0.5868 0.8610 -0.0329 0.050 Uiso 0.841(2) 1 calc GR P B 2
H15F H 0.5828 0.8784 0.0171 0.050 Uiso 0.841(2) 1 calc GR P B 2
C16 C 0.4831(16) 0.8806(10) 0.0150(5) 0.0333(6) Uani 0.159(2) 1 d . P B 3
H16A H 0.5791 0.8814 0.0201 0.050 Uiso 0.159(2) 1 calc GR P B 3
H16B H 0.4437 0.9364 0.0284 0.050 Uiso 0.159(2) 1 calc GR P B 3
H16C H 0.4636 0.8823 -0.0155 0.050 Uiso 0.159(2) 1 calc GR P B 3
O1S O 0.2776(2) 0.08558(14) 0.12484(7) 0.0263(5) Uani 0.880(4) 1 d D P D 7
C1S C 0.3438(3) 0.02623(17) 0.15576(8) 0.0263(6) Uani 0.880(4) 1 d D P D 7
H1SA H 0.2897 0.0187 0.1811 0.032 Uiso 0.880(4) 1 calc R P D 7
H1SB H 0.4304 0.0539 0.1644 0.032 Uiso 0.880(4) 1 calc R P D 7
C2S C 0.3617(3) -0.0684(2) 0.13382(10) 0.0308(6) Uani 0.880(4) 1 d D P D 7
H2SA H 0.3780 -0.1210 0.1542 0.037 Uiso 0.880(4) 1 calc R P D 7
H2SB H 0.4338 -0.0663 0.1133 0.037 Uiso 0.880(4) 1 calc R P D 7
C3S C 0.2231(4) -0.0768(2) 0.11126(13) 0.0427(9) Uani 0.880(4) 1 d D P D 7
H3SA H 0.2276 -0.1152 0.0850 0.051 Uiso 0.880(4) 1 calc R P D 7
H3SB H 0.1579 -0.1059 0.1301 0.051 Uiso 0.880(4) 1 calc R P D 7
C4S C 0.1882(3) 0.0259(2) 0.10139(11) 0.0310(7) Uani 0.880(4) 1 d D P D 7
H4SA H 0.1955 0.0381 0.0707 0.037 Uiso 0.880(4) 1 calc R P D 7
H4SB H 0.0962 0.0392 0.1094 0.037 Uiso 0.880(4) 1 calc R P D 7
O1T O 0.3113(18) 0.0773(12) 0.1107(6) 0.0263(5) Uani 0.120(4) 1 d . P D 4
C1T C 0.4006(19) 0.0134(12) 0.1303(6) 0.0263(6) Uani 0.120(4) 1 d . P D 4
H1TA H 0.4545 0.0469 0.1523 0.032 Uiso 0.120(4) 1 calc R P D 4
H1TB H 0.4607 -0.0133 0.1092 0.032 Uiso 0.120(4) 1 calc R P D 4
C2T C 0.321(2) -0.0670(16) 0.1504(8) 0.0308(6) Uani 0.120(4) 1 d . P D 4
H2TA H 0.2505 -0.0471 0.1696 0.037 Uiso 0.120(4) 1 calc R P D 4
H2TB H 0.3724 -0.1228 0.1609 0.037 Uiso 0.120(4) 1 calc R P D 4
C3T C 0.280(3) -0.0651(17) 0.0941(10) 0.0427(9) Uani 0.120(4) 1 d . P D 4
H3TA H 0.3594 -0.0719 0.0769 0.051 Uiso 0.120(4) 1 calc R P D 4
H3TB H 0.2154 -0.1157 0.0862 0.051 Uiso 0.120(4) 1 calc R P D 4
C4T C 0.233(2) 0.0123(17) 0.0907(9) 0.0310(7) Uani 0.120(4) 1 d . P D 4
H4TA H 0.1440 0.0128 0.1031 0.037 Uiso 0.120(4) 1 calc R P D 4
H4TB H 0.2223 0.0291 0.0603 0.037 Uiso 0.120(4) 1 calc R P D 4

loop_
_atom_site_aniso_label
_atom_site_aniso_U_11
_atom_site_aniso_U_22
_atom_site_aniso_U_33
_atom_site_aniso_U_23
_atom_site_aniso_U_13
_atom_site_aniso_U_12
Zn1A 0.01406(10) 0.01736(11) 0.01489(11) -0.00703(8) -0.00209(8) 0.00023(8)
Zn1B 0.01588(11) 0.01553(11) 0.02046(11) 0.00281(8) -0.00425(8) -0.00565(8)
Cl1A 0.0202(2) 0.0169(2) 0.0203(2) -0.00403(17) -0.00660(17) -0.00252(16)
Cl1B 0.0246(2) 0.0314(3) 0.0250(2) 0.0036(2) 0.00669(19) -0.0074(2)
Cl2A 0.0167(2) 0.0222(2) 0.0297(3) -0.00425(19) 0.00400(18) 0.00063(17)
Cl2B 0.0265(3) 0.0213(2) 0.0350(3) -0.0002(2) 0.0059(2) 0.00340(19)
N1A 0.0130(7) 0.0148(7) 0.0128(7) -0.0032(6) -0.0014(5) -0.0003(6)
N1B 0.0142(7) 0.0130(7) 0.0150(7) 0.0013(6) -0.0024(6) -0.0016(6)
N2A 0.0142(7) 0.0167(8) 0.0244(8) -0.0071(6) 0.0015(6) -0.0003(6)
N2AD 0.0167(10) 0.0119(9) 0.0160(10) 0.0008(7) 0.0001(7) -0.0007(7)
N2B 0.0167(10) 0.0119(9) 0.0160(10) 0.0008(7) 0.0001(7) -0.0007(7)
N3A 0.0154(7) 0.0192(8) 0.0128(7) -0.0012(6) -0.0027(6) -0.0012(6)
N3B 0.0123(7) 0.0191(8) 0.0163(8) 0.0003(6) -0.0021(6) -0.0004(6)
C1 0.0149(8) 0.0116(8) 0.0126(8) -0.0006(6) -0.0020(6) -0.0006(6)
C1A 0.0319(11) 0.0145(9) 0.0255(10) 0.0011(8) -0.0028(8) 0.0025(8)
C1B 0.0337(12) 0.0164(10) 0.0356(12) 0.0079(9) -0.0191(9) -0.0046(8)
C2 0.0218(9) 0.0184(9) 0.0113(8) -0.0006(7) -0.0003(7) -0.0038(7)
C2A 0.0139(8) 0.0149(9) 0.0204(9) -0.0023(7) 0.0004(7) 0.0007(7)
C2B 0.0244(10) 0.0171(9) 0.0257(10) 0.0071(8) -0.0089(8) -0.0042(8)
C3 0.0218(9) 0.0184(9) 0.0197(9) 0.0033(7) 0.0010(7) -0.0077(7)
C3A 0.0111(8) 0.0140(8) 0.0137(8) -0.0021(6) 0.0008(6) 0.0010(6)
C3B 0.0161(8) 0.0131(8) 0.0152(8) 0.0020(7) -0.0020(7) -0.0005(7)
C4 0.0189(9) 0.0146(8) 0.0194(9) -0.0002(7) -0.0039(7) -0.0067(7)
C4A 0.0129(8) 0.0162(8) 0.0096(8) -0.0004(6) 0.0000(6) -0.0006(6)
C4B 0.0134(8) 0.0143(8) 0.0135(8) 0.0001(6) -0.0027(6) 0.0010(6)
C5 0.0194(9) 0.0160(9) 0.0172(9) -0.0039(7) -0.0043(7) -0.0042(7)
C5A 0.0129(8) 0.0146(8) 0.0109(8) -0.0019(6) 0.0013(6) -0.0017(6)
C5B 0.0127(8) 0.0130(8) 0.0113(8) -0.0024(6) 0.0018(6) -0.0009(6)
C6 0.0242(10) 0.0237(10) 0.0122(9) -0.0055(7) -0.0004(7) -0.0038(8)
C6A 0.0167(8) 0.0125(8) 0.0125(8) -0.0008(6) 0.0002(6) 0.0004(6)
C6B 0.0139(8) 0.0115(8) 0.0121(8) -0.0001(6) 0.0006(6) 0.0005(6)
C7 0.0183(9) 0.0182(9) 0.0138(9) -0.0007(7) 0.0012(7) -0.0038(7)
C7A 0.0121(8) 0.0168(9) 0.0111(8) -0.0015(7) -0.0002(6) 0.0006(6)
C7B 0.0128(8) 0.0133(8) 0.0119(8) 0.0005(6) 0.0002(6) 0.0012(6)
C8 0.0129(8) 0.0110(8) 0.0138(8) -0.0010(6) -0.0021(6) 0.0001(6)
C8A 0.0133(8) 0.0180(9) 0.0139(8) 0.0003(7) -0.0020(6) -0.0001(7)
C8B 0.0132(8) 0.0160(9) 0.0143(8) 0.0007(7) -0.0010(6) 0.0016(6)
C9 0.0131(8) 0.0101(8) 0.0127(8) 0.0000(6) -0.0036(6) 0.0000(6)
C9A 0.0257(10) 0.0185(9) 0.0177(9) -0.0006(7) -0.0061(7) 0.0031(8)
C9B 0.0239(10) 0.0177(9) 0.0274(10) 0.0052(8) -0.0108(8) 0.0008(8)
C10 0.0156(8) 0.0114(8) 0.0139(8) 0.0003(6) -0.0036(6) -0.0009(6)
C10A 0.0201(9) 0.0204(9) 0.0138(9) -0.0004(7) -0.0065(7) -0.0006(7)
C10B 0.0124(9) 0.0247(10) 0.0261(10) 0.0016(8) -0.0063(7) -0.0021(7)
C11A 0.0240(10) 0.0337(12) 0.0193(10) 0.0030(8) -0.0007(8) 0.0030(9)
C11B 0.0334(12) 0.0299(12) 0.0393(13) -0.0141(10) -0.0210(10) 0.0079(10)
C12A 0.0358(12) 0.0344(12) 0.0176(10) 0.0027(9) 0.0029(8) 0.0120(10)
C12B 0.0339(13) 0.085(2) 0.0242(12) -0.0181(13) -0.0048(10) 0.0184(14)
C13A 0.0174(12) 0.0104(11) 0.0163(14) -0.0004(10) 0.0005(10) 0.0005(8)
C11 0.028(8) 0.047(11) 0.019(8) 0.006(8) -0.010(7) 0.005(7)
C13B 0.0203(11) 0.0128(11) 0.0211(11) 0.0009(8) -0.0007(8) -0.0013(8)
C12 0.0203(11) 0.0128(11) 0.0211(11) 0.0009(8) -0.0007(8) -0.0013(8)
C14A 0.0212(11) 0.0110(10) 0.0201(11) -0.0015(8) -0.0006(9) -0.0021(8)
C13 0.034(9) 0.030(9) 0.045(11) -0.004(8) -0.006(8) 0.007(7)
C14B 0.0285(13) 0.0183(12) 0.0282(13) 0.0041(10) 0.0068(10) -0.0003(10)
C14 0.0285(13) 0.0183(12) 0.0282(13) 0.0041(10) 0.0068(10) -0.0003(10)
C15A 0.0290(15) 0.0143(13) 0.0183(14) -0.0035(11) 0.0016(11) -0.0015(11)
C15 0.043(10) 0.037(10) 0.035(9) -0.009(8) -0.005(7) 0.006(8)
C15B 0.0392(16) 0.0203(13) 0.0408(17) 0.0104(11) 0.0077(12) -0.0043(11)
C16 0.0392(16) 0.0203(13) 0.0408(17) 0.0104(11) 0.0077(12) -0.0043(11)
O1S 0.0310(12) 0.0146(8) 0.0326(13) 0.0019(8) -0.0106(8) -0.0007(8)
C1S 0.0329(13) 0.0178(11) 0.0276(13) 0.0019(9) -0.0123(10) -0.0021(9)
C2S 0.0307(16) 0.0247(12) 0.0365(17) -0.0031(12) -0.0096(12) 0.0095(11)
C3S 0.047(2) 0.0177(13) 0.062(2) -0.0042(13) -0.0339(16) 0.0022(13)
C4S 0.0284(16) 0.0189(13) 0.0446(18) -0.0033(11) -0.0173(13) 0.0033(11)
O1T 0.0310(12) 0.0146(8) 0.0326(13) 0.0019(8) -0.0106(8) -0.0007(8)
C1T 0.0329(13) 0.0178(11) 0.0276(13) 0.0019(9) -0.0123(10) -0.0021(9)
C2T 0.0307(16) 0.0247(12) 0.0365(17) -0.0031(12) -0.0096(12) 0.0095(11)
C3T 0.047(2) 0.0177(13) 0.062(2) -0.0042(13) -0.0339(16) 0.0022(13)
C4T 0.0284(16) 0.0189(13) 0.0446(18) -0.0033(11) -0.0173(13) 0.0033(11)

loop_
_atom_type_symbol
_atom_type_description
_atom_type_scat_dispersion_real
_atom_type_scat_dispersion_imag
_atom_type_scat_source
C C 0.0033 0.0016 'International Tables Vol C Tables 4.2.6.8 and 6.1.1.4'
H H 0.0000 0.0000 'International Tables Vol C Tables 4.2.6.8 and 6.1.1.4'
Cl Cl 0.1484 0.1585 'International Tables Vol C Tables 4.2.6.8 and 6.1.1.4'
N N 0.0061 0.0033 'International Tables Vol C Tables 4.2.6.8 and 6.1.1.4'
O O 0.0106 0.0060 'International Tables Vol C Tables 4.2.6.8 and 6.1.1.4'
Zn Zn 0.2839 1.4301 'International Tables Vol C Tables 4.2.6.8 and 6.1.1.4'

loop_
_geom_angle_atom_site_label_1
_geom_angle_atom_site_label_2
_geom_angle_atom_site_label_3
_geom_angle
Cl1A Zn1A Cl2A 114.00(2)
Cl1A Zn1A N2A 103.83(4)
Cl2A Zn1A N2A 99.39(4)
N1A Zn1A Cl1A 139.50(4)
N1A Zn1A Cl2A 106.22(4)
N1A Zn1A N2A 73.11(6)
N1A Zn1A N3A 73.61(6)
N3A Zn1A Cl1A 94.83(4)
N3A Zn1A Cl2A 99.42(4)
N3A Zn1A N2A 145.18(6)
Cl1B Zn1B N2AD 87.1(3)
Cl2B Zn1B Cl1B 118.09(2)
Cl2B Zn1B N2AD 109.8(3)
Cl2B Zn1B N2B 91.77(5)
N1B Zn1B Cl1B 126.33(5)
N1B Zn1B Cl2B 115.45(5)
N1B Zn1B N2AD 71.6(3)
N1B Zn1B N2B 73.57(6)
N1B Zn1B N3B 74.37(6)
N2B Zn1B Cl1B 100.96(5)
N3B Zn1B Cl1B 95.43(4)
N3B Zn1B Cl2B 104.71(4)
N3B Zn1B N2AD 139.2(3)
N3B Zn1B N2B 147.79(6)
C3A N1A Zn1A 118.26(12)
C7A N1A Zn1A 118.12(12)
C7A N1A C3A 120.44(15)
C3B N1B Zn1B 120.20(12)
C3B N1B C7B 120.63(15)
C7B N1B Zn1B 119.00(12)
C2A N2A Zn1A 113.42(13)
C2A N2A C13A 114.20(19)
C13A N2A Zn1A 132.31(15)
C12 N2AD Zn1B 120.8(7)
C2B N2B Zn1B 116.15(14)
C13B N2B Zn1B 121.42(14)
C8A N3A Zn1A 116.95(12)
C8A N3A C10A 121.37(16)
C10A N3A Zn1A 121.68(12)
C8B N3B Zn1B 116.86(12)
C8B N3B C10B 122.75(16)
C10B N3B Zn1B 120.39(12)
C2 C1 C5A 113.90(15)
C2 C1 C9 119.78(16)
C9 C1 C5A 126.33(16)
C1 C2 C3 122.39(17)
N2A C2A C1A 124.10(18)
N2A C2A C3A 116.60(17)
C3A C2A C1A 119.24(16)
C3B C2B C1B 117.79(17)
C4 C3 C2 119.32(17)
N1A C3A C2A 114.46(15)
N1A C3A C4A 121.19(16)
C4A C3A C2A 124.35(16)
N1B C3B C2B 114.64(16)
N1B C3B C4B 120.96(16)
C4B C3B C2B 124.35(16)
C3 C4 C10 120.94(17)
C5A C4A C3A 119.34(16)
C3B C4B C5B 119.52(16)
C6 C5 C10 121.34(17)
C4A C5A C1 122.88(16)
C4A C5A C6A 118.32(16)
C6A C5A C1 118.44(16)
C4B C5B C6B 118.58(16)
C4B C5B C8 119.55(15)
C6B C5B C8 121.65(16)
C5 C6 C7 119.31(17)
C7A C6A C5A 119.04(16)
C7B C6B C5B 118.42(16)
C8 C7 C6 121.87(17)
N1A C7A C6A 121.58(16)
N1A C7A C8A 114.83(15)
C6A C7A C8A 123.51(16)
N1B C7B C6B 121.87(16)
N1B C7B C8B 114.17(15)
C6B C7B C8B 123.96(16)
C7 C8 C5B 114.57(16)
C7 C8 C9 120.44(16)
C9 C8 C5B 124.95(15)
N3A C8A C7A 114.23(16)
N3A C8A C9A 127.66(17)
C9A C8A C7A 118.10(16)
N3B C8B C7B 115.20(16)
N3B C8B C9B 128.05(16)
C9B C8B C7B 116.74(16)
C8 C9 C1 126.44(15)
C8 C9 C10 116.63(15)
C10 C9 C1 116.91(16)
C4 C10 C9 120.62(16)
C5 C10 C4 119.00(16)
C5 C10 C9 120.36(16)
N3A C10A C11A 110.46(15)
N3B C10B C11B 110.53(16)
C10A C11A C12A 111.07(18)
C12B C11B C10B 112.80(19)
N2A C13A C14A 112.9(2)
N2A C11 C13 116.1(15)
N2B C13B C14B 111.4(2)
N2AD C12 C14 114.0(11)
C13A C14A C15A 112.3(2)
C15 C13 C11 111.2(15)
C13B C14B C15B 111.2(2)
C12 C14 C16 110.6(12)
C4S O1S C1S 107.0(2)
O1S C1S C2S 104.8(2)
C1S C2S C3S 99.1(2)
C4S C3S C2S 103.0(2)
O1S C4S C3S 108.0(2)
C4T O1T C1T 98.0(16)
O1T C1T C2T 108.3(16)
C1T C2T C3T 72.1(16)
C4T C3T C2T 101(2)
C3T C4T O1T 110(2)

loop_
_geom_bond_atom_site_label_1
_geom_bond_atom_site_label_2
_geom_bond_distance
Zn1A Cl1A 2.2477(5)
Zn1A Cl2A 2.2800(5)
Zn1A N1A 2.1052(15)
Zn1A N2A 2.3205(18)
Zn1A N3A 2.2410(16)
Zn1B Cl1B 2.2664(6)
Zn1B Cl2B 2.2407(6)
Zn1B N1B 2.0907(15)
Zn1B N2AD 2.313(10)
Zn1B N2B 2.2591(18)
Zn1B N3B 2.2072(16)
N1A C3A 1.339(2)
N1A C7A 1.338(2)
N1B C3B 1.337(2)
N1B C7B 1.337(2)
N2A C2A 1.282(2)
N2A C13A 1.506(3)
N2A C11 1.324(19)
N2AD C12 1.469(17)
N2B C2B 1.281(3)
N2B C13B 1.464(3)
N3A C8A 1.279(2)
N3A C10A 1.470(2)
N3B C8B 1.278(2)
N3B C10B 1.466(2)
C1 C2 1.384(3)
C1 C5A 1.497(2)
C1 C9 1.442(2)
C1A C2A 1.501(3)
C1B C2B 1.504(3)
C2 C3 1.408(3)
C2A C3A 1.499(2)
C2B C3B 1.501(3)
C3 C4 1.363(3)
C3A C4A 1.397(2)
C3B C4B 1.391(2)
C4 C10 1.420(3)
C4A C5A 1.397(3)
C4B C5B 1.396(2)
C5 C6 1.361(3)
C5 C10 1.419(3)
C5A C6A 1.402(2)
C5B C6B 1.404(2)
C5B C8 1.492(2)
C6 C7 1.407(3)
C6A C7A 1.393(2)
C6B C7B 1.392(2)
C7 C8 1.383(2)
C7A C8A 1.505(2)
C7B C8B 1.505(2)
C8 C9 1.440(2)
C8A C9A 1.500(3)
C8B C9B 1.499(3)
C9 C10 1.441(2)
C10A C11A 1.523(3)
C10B C11B 1.525(3)
C11A C12A 1.526(3)
C11B C12B 1.522(4)
C13A C14A 1.515(3)
C11 C13 1.55(3)
C13B C14B 1.522(3)
C12 C14 1.525(19)
C14A C15A 1.521(3)
C13 C15 1.49(3)
C14B C15B 1.532(3)
C14 C16 1.54(2)
O1S C1S 1.434(3)
O1S C4S 1.424(3)
C1S C2S 1.509(4)
C2S C3S 1.559(4)
C3S C4S 1.510(4)
O1T C1T 1.40(2)
O1T C4T 1.36(3)
C1T C2T 1.53(3)
C2T C3T 1.82(4)
C3T C4T 1.19(3)
